data_7130904
loop_
_publ_author_name
'Hsieh, Chang-Chih'
'Li, Cheng-Yao'
'Chiang, Ming-Hsi'
'Horng, Yih-Chern'

_publ_section_title
;
 Catalytic O2 Activation toward Oxidative N-S Bond Formation by a Thiolato
 Fe(III) Complex
;
_journal_name_full 'Chemical Communications'
_journal_paper_doi 10.1039/D2CC05375F
_journal_year 2022
_chemical_formula_sum 'C22 H30 N4 O2 S2'
_chemical_formula_weight 446.62
_space_group_crystal_system monoclinic
_space_group_IT_number 14
_space_group_name_Hall '-P 2yn'
_space_group_name_H-M_alt 'P 1 21/n 1'
_atom_sites_solution_hydrogens mixed
_audit_creation_method SHELXL-2018/3
_audit_update_record
;
2022-07-28 deposited with the CCDC.	2022-10-26 downloaded from the CCDC.
;
_cell_angle_alpha 90
_cell_angle_beta 97.481(6)
_cell_angle_gamma 90
_cell_formula_units_Z 4
_cell_length_a 7.767(3)
_cell_length_b 19.185(6)
_cell_length_c 15.494(5)
_cell_measurement_reflns_used 860
_cell_measurement_temperature 150(2)
_cell_measurement_theta_max 19.19
_cell_measurement_theta_min 2.50
_cell_volume 2289.1(14)
_computing_cell_refinement 'Bruker SAINT'
_computing_data_collection 'Bruker APEX2'
_computing_data_reduction 'Bruker SAINT'
_computing_molecular_graphics 'Bruker SHELXTL'
_computing_publication_material 'Bruker SHELXTL'
_computing_structure_refinement 'SHELXL-2014 (Sheldrick 2014)'
_computing_structure_solution 'SHELXS-97 (Sheldrick 2008)'
_diffrn_ambient_temperature 150(2)
_diffrn_measured_fraction_theta_full 0.998
_diffrn_measured_fraction_theta_max 0.993
_diffrn_measurement_device_type 'Bruker APEX-II CCD'
_diffrn_measurement_method \w
_diffrn_radiation_type MoK\a
_diffrn_radiation_wavelength 0.71073
_diffrn_reflns_av_R_equivalents 0.0924
_diffrn_reflns_av_unetI/netI 0.1292
_diffrn_reflns_Laue_measured_fraction_full 0.998
_diffrn_reflns_Laue_measured_fraction_max 0.993
_diffrn_reflns_limit_h_max 10
_diffrn_reflns_limit_h_min -10
_diffrn_reflns_limit_k_max 24
_diffrn_reflns_limit_k_min -26
_diffrn_reflns_limit_l_max 18
_diffrn_reflns_limit_l_min -20
_diffrn_reflns_number 14771
_diffrn_reflns_point_group_measured_fraction_full 0.998
_diffrn_reflns_point_group_measured_fraction_max 0.993
_diffrn_reflns_theta_full 25.242
_diffrn_reflns_theta_max 28.790
_diffrn_reflns_theta_min 2.123
_exptl_absorpt_coefficient_mu 0.258
_exptl_absorpt_correction_T_max 0.996
_exptl_absorpt_correction_T_min 0.958
_exptl_crystal_colour colorless
_exptl_crystal_density_diffrn 1.296
_exptl_crystal_description block
_exptl_crystal_F_000 1020
_exptl_crystal_size_max 0.120
_exptl_crystal_size_mid 0.040
_exptl_crystal_size_min 0.012
_refine_diff_density_max 0.323
_refine_diff_density_min -0.397
_refine_diff_density_rms 0.076
_refine_ls_extinction_method none
_refine_ls_goodness_of_fit_ref 0.887
_refine_ls_hydrogen_treatment mixed
_refine_ls_matrix_type full
_refine_ls_number_parameters 283
_refine_ls_number_reflns 5928
_refine_ls_number_restraints 0
_refine_ls_restrained_S_all 0.887
_refine_ls_R_factor_all 0.1396
_refine_ls_R_factor_gt 0.0630
_refine_ls_shift/su_max 0.000
_refine_ls_shift/su_mean 0.000
_refine_ls_structure_factor_coef Fsqd
_refine_ls_weighting_details 'w=1/[\s^2^(Fo^2^)+(0.1000P)^2^+0.0120P] where P=(Fo^2^+2Fc^2^)/3'
_refine_ls_weighting_scheme calc
_refine_ls_wR_factor_gt 0.1434
_refine_ls_wR_factor_ref 0.1964
_reflns_Friedel_coverage 0.000
_reflns_number_gt 3154
_reflns_number_total 5928
_reflns_threshold_expression 'I > 2\s(I)'
_cod_data_source_file d2cc05375f2.cif
_cod_data_source_block compound2i
_cod_original_cell_volume 2289.0(13)
_cod_original_sg_symbol_H-M 'P 21/n'
_cod_database_code 7130904
_shelx_shelxl_version_number 2018/3
_shelx_space_group_comment
;
The symmetry employed for this shelxl refinement is uniquely defined
by the following loop, which should always be used as a source of
symmetry information in preference to the above space-group names.
They are only intended as comments.
;

loop_
_space_group_symop_operation_xyz
'x, y, z'
'-x+1/2, y+1/2, -z+1/2'
'-x, -y, -z'
'x-1/2, -y-1/2, z-1/2'

loop_
_atom_site_label
_atom_site_type_symbol
_atom_site_fract_x
_atom_site_fract_y
_atom_site_fract_z
_atom_site_U_iso_or_equiv
_atom_site_adp_type
_atom_site_occupancy
_atom_site_site_symmetry_order
_atom_site_calc_flag
_atom_site_refinement_flags_posn
_atom_site_refinement_flags_adp
_atom_site_refinement_flags_occupancy
_atom_site_disorder_assembly
_atom_site_disorder_group
S2 S 0.17058(11) 0.08851(4) 0.36077(6) 0.0276(2) Uani 1 1 d . . . . .
S1 S 0.18974(11) -0.01768(4) 0.36447(6) 0.0287(2) Uani 1 1 d . . . . .
C7 C 0.1225(4) -0.15478(17) 0.4519(2) 0.0255(7) Uani 1 1 d . . . . .
C1 C -0.0193(4) -0.04599(17) 0.3876(2) 0.0246(7) Uani 1 1 d . . . . .
C12 C 0.0933(4) 0.18052(17) 0.2246(2) 0.0265(7) Uani 1 1 d . . . . .
C18 C 0.1388(4) 0.23674(18) 0.2904(2) 0.0268(7) Uani 1 1 d . . . . .
C13 C 0.0975(4) 0.11001(18) 0.2500(2) 0.0262(7) Uani 1 1 d . . . . .
C2 C -0.1986(4) -0.13458(19) 0.4407(2) 0.0295(8) Uani 1 1 d . . . . .
H2 H -0.210380 -0.179701 0.464528 0.035 Uiso 1 1 calc R U . . .
C14 C 0.0406(5) 0.1968(2) 0.1373(2) 0.0348(8) Uani 1 1 d . . . . .
H14 H 0.035914 0.244278 0.119557 0.042 Uiso 1 1 calc R U . . .
C3 C -0.0347(4) -0.11114(17) 0.4259(2) 0.0249(7) Uani 1 1 d . . . . .
C4 C -0.3433(4) -0.0932(2) 0.4213(2) 0.0345(9) Uani 1 1 d . . . . .
H4 H -0.454546 -0.109918 0.430665 0.041 Uiso 1 1 calc R U . . .
C19 C 0.2355(5) 0.35649(17) 0.3204(2) 0.0312(8) Uani 1 1 d . . . . .
H19A H 0.333632 0.381207 0.299116 0.037 Uiso 1 1 calc R U . . .
H19B H 0.277692 0.337426 0.378695 0.037 Uiso 1 1 calc R U . . .
C5 C -0.1654(4) -0.00348(19) 0.3701(2) 0.0307(8) Uani 1 1 d . . . . .
H5 H -0.155377 0.041641 0.346024 0.037 Uiso 1 1 calc R U . . .
C6 C -0.3251(5) -0.0274(2) 0.3882(2) 0.0361(9) Uani 1 1 d . . . . .
H6 H -0.423882 0.002052 0.377489 0.043 Uiso 1 1 calc R U . . .
C15 C -0.0046(5) 0.1456(2) 0.0764(3) 0.0421(10) Uani 1 1 d . . . . .
H15 H -0.037511 0.157644 0.017070 0.051 Uiso 1 1 calc R U . . .
C9 C 0.3963(5) -0.1919(2) 0.6342(3) 0.0410(10) Uani 1 1 d . . . . .
H9A H 0.506738 -0.217965 0.646424 0.049 Uiso 1 1 calc R U . . .
H9B H 0.423563 -0.144968 0.612970 0.049 Uiso 1 1 calc R U . . .
C20 C 0.0919(5) 0.40862(19) 0.3292(2) 0.0363(9) Uani 1 1 d . . . . .
H20A H 0.143954 0.450856 0.358704 0.044 Uiso 1 1 calc R U . . .
H20B H 0.038216 0.422524 0.270290 0.044 Uiso 1 1 calc R U . . .
C16 C 0.0501(5) 0.0589(2) 0.1879(2) 0.0337(8) Uani 1 1 d . . . . .
H16 H 0.053538 0.011188 0.204495 0.040 Uiso 1 1 calc R U . . .
C8 C 0.2795(5) -0.2289(2) 0.5642(2) 0.0396(10) Uani 1 1 d . . . . .
H8A H 0.347696 -0.241877 0.516901 0.047 Uiso 1 1 calc R U . . .
H8B H 0.237683 -0.272532 0.588559 0.047 Uiso 1 1 calc R U . . .
C10 C 0.3160(5) -0.2515(2) 0.7586(3) 0.0484(11) Uani 1 1 d . . . . .
H10A H 0.434100 -0.270262 0.769761 0.073 Uiso 1 1 calc R U . . .
H10B H 0.241922 -0.284062 0.721811 0.073 Uiso 1 1 calc R U . . .
H10C H 0.269577 -0.245134 0.813927 0.073 Uiso 1 1 calc R U . . .
C17 C -0.0021(5) 0.0771(2) 0.1018(2) 0.0433(10) Uani 1 1 d . . . . .
H17 H -0.036286 0.041775 0.060049 0.052 Uiso 1 1 calc R U . . .
C21 C 0.0191(6) 0.3758(2) 0.4698(3) 0.0527(12) Uani 1 1 d . . . . .
H21A H -0.077699 0.363068 0.501406 0.079 Uiso 1 1 calc R U . . .
H21B H 0.068766 0.420253 0.492100 0.079 Uiso 1 1 calc R U . . .
H21C H 0.108363 0.339481 0.477994 0.079 Uiso 1 1 calc R U . . .
C11 C 0.4144(6) -0.1338(2) 0.7722(3) 0.0549(12) Uani 1 1 d . . . . .
H11A H 0.420026 -0.089418 0.741351 0.082 Uiso 1 1 calc R U . . .
H11B H 0.532320 -0.150934 0.790534 0.082 Uiso 1 1 calc R U . . .
H11C H 0.354634 -0.126876 0.823460 0.082 Uiso 1 1 calc R U . . .
C22 C -0.1946(6) 0.4286(2) 0.3646(3) 0.0590(13) Uani 1 1 d . . . . .
H22A H -0.160753 0.475609 0.384808 0.089 Uiso 1 1 calc R U . . .
H22B H -0.284684 0.410796 0.397555 0.089 Uiso 1 1 calc R U . . .
H22C H -0.239825 0.430114 0.302507 0.089 Uiso 1 1 calc R U . . .
O1 O 0.2424(3) -0.15727(12) 0.40591(15) 0.0307(6) Uani 1 1 d . . . . .
O2 O 0.1415(3) 0.22459(12) 0.36918(15) 0.0298(6) Uani 1 1 d . . . . .
N3 N 0.1831(4) 0.29885(15) 0.2618(2) 0.0296(7) Uani 1 1 d . . . . .
N1 N 0.1310(4) -0.18808(16) 0.5277(2) 0.0314(7) Uani 1 1 d . . . . .
N4 N -0.0436(4) 0.38274(16) 0.3776(2) 0.0380(8) Uani 1 1 d . . . . .
N2 N 0.3193(4) -0.18465(17) 0.7144(2) 0.0389(8) Uani 1 1 d . . . . .
H3 H 0.193(5) 0.306(2) 0.209(3) 0.041(12) Uiso 1 1 d . . . . .
H1 H 0.047(6) -0.181(2) 0.560(3) 0.065(14) Uiso 1 1 d . . . . .

loop_
_atom_site_aniso_label
_atom_site_aniso_U_11
_atom_site_aniso_U_22
_atom_site_aniso_U_33
_atom_site_aniso_U_23
_atom_site_aniso_U_13
_atom_site_aniso_U_12
S2 0.0291(5) 0.0266(4) 0.0275(5) 0.0007(4) 0.0052(3) -0.0019(4)
S1 0.0242(4) 0.0262(4) 0.0372(5) 0.0027(4) 0.0102(4) -0.0003(4)
C7 0.0266(17) 0.0224(16) 0.0290(18) -0.0027(14) 0.0088(14) -0.0045(14)
C1 0.0208(16) 0.0317(18) 0.0218(17) -0.0009(14) 0.0044(13) -0.0009(14)
C12 0.0231(17) 0.0327(18) 0.0242(18) 0.0002(14) 0.0053(14) -0.0029(14)
C18 0.0202(16) 0.0298(18) 0.031(2) 0.0031(15) 0.0041(14) 0.0023(14)
C13 0.0227(17) 0.0310(18) 0.0268(18) -0.0001(14) 0.0099(14) -0.0019(14)
C2 0.0295(19) 0.0319(19) 0.0270(19) -0.0025(14) 0.0037(15) -0.0061(15)
C14 0.037(2) 0.037(2) 0.031(2) 0.0042(16) 0.0046(16) -0.0101(17)
C3 0.0244(17) 0.0311(18) 0.0197(17) -0.0045(14) 0.0048(13) -0.0020(14)
C4 0.0199(17) 0.049(2) 0.035(2) -0.0006(17) 0.0047(15) -0.0074(16)
C19 0.036(2) 0.0262(18) 0.032(2) 0.0011(14) 0.0072(16) -0.0056(15)
C5 0.0248(18) 0.0317(19) 0.036(2) 0.0051(15) 0.0051(15) 0.0022(14)
C6 0.0212(17) 0.046(2) 0.040(2) 0.0027(17) 0.0017(15) 0.0021(16)
C15 0.046(2) 0.051(3) 0.029(2) 0.0001(18) 0.0023(17) -0.016(2)
C9 0.0260(19) 0.051(2) 0.047(3) 0.0151(19) 0.0090(17) 0.0085(18)
C20 0.045(2) 0.0293(19) 0.034(2) 0.0014(16) 0.0041(17) 0.0008(17)
C16 0.038(2) 0.0335(19) 0.031(2) -0.0050(16) 0.0079(16) -0.0045(16)
C8 0.045(2) 0.039(2) 0.038(2) 0.0117(17) 0.0153(18) 0.0138(18)
C10 0.044(2) 0.063(3) 0.040(2) 0.020(2) 0.0135(19) 0.003(2)
C17 0.050(3) 0.052(3) 0.029(2) -0.0083(18) 0.0074(18) -0.017(2)
C21 0.064(3) 0.060(3) 0.034(2) -0.006(2) 0.009(2) -0.002(2)
C11 0.047(3) 0.067(3) 0.047(3) -0.003(2) -0.006(2) 0.005(2)
C22 0.054(3) 0.051(3) 0.074(3) 0.004(2) 0.017(2) 0.021(2)
O1 0.0312(13) 0.0324(13) 0.0310(14) 0.0012(11) 0.0133(11) 0.0017(11)
O2 0.0350(14) 0.0318(13) 0.0233(13) 0.0019(10) 0.0062(10) -0.0041(11)
N3 0.0355(17) 0.0261(15) 0.0283(18) 0.0023(13) 0.0083(14) -0.0031(13)
N1 0.0304(17) 0.0347(17) 0.0312(17) 0.0080(13) 0.0118(13) 0.0039(14)
N4 0.0409(19) 0.0391(18) 0.0346(19) 0.0020(14) 0.0073(15) 0.0045(15)
N2 0.0276(16) 0.049(2) 0.041(2) 0.0069(15) 0.0074(14) 0.0054(15)

loop_
_atom_type_symbol
_atom_type_description
_atom_type_scat_dispersion_real
_atom_type_scat_dispersion_imag
_atom_type_scat_source
C C 0.0033 0.0016 'International Tables Vol C Tables 4.2.6.8 and 6.1.1.4'
H H 0.0000 0.0000 'International Tables Vol C Tables 4.2.6.8 and 6.1.1.4'
N N 0.0061 0.0033 'International Tables Vol C Tables 4.2.6.8 and 6.1.1.4'
O O 0.0106 0.0060 'International Tables Vol C Tables 4.2.6.8 and 6.1.1.4'
S S 0.1246 0.1234 'International Tables Vol C Tables 4.2.6.8 and 6.1.1.4'

loop_
_geom_angle_atom_site_label_1
_geom_angle_atom_site_label_2
_geom_angle_atom_site_label_3
_geom_angle
_geom_angle_site_symmetry_1
_geom_angle_site_symmetry_3
_geom_angle_publ_flag
C13 S2 S1 105.68(12) . . ?
C1 S1 S2 104.08(11) . . ?
O1 C7 N1 122.1(3) . . ?
O1 C7 C3 120.9(3) . . ?
N1 C7 C3 116.9(3) . . ?
C5 C1 C3 119.6(3) . . ?
C5 C1 S1 121.3(3) . . ?
C3 C1 S1 119.1(2) . . ?
C14 C12 C13 118.6(3) . . ?
C14 C12 C18 120.8(3) . . ?
C13 C12 C18 120.5(3) . . ?
O2 C18 N3 121.5(3) . . ?
O2 C18 C12 120.5(3) . . ?
N3 C18 C12 117.9(3) . . ?
C16 C13 C12 119.4(3) . . ?
C16 C13 S2 121.7(3) . . ?
C12 C13 S2 118.9(3) . . ?
C4 C2 C3 120.9(3) . . ?
C15 C14 C12 121.4(4) . . ?
C1 C3 C2 119.2(3) . . ?
C1 C3 C7 120.3(3) . . ?
C2 C3 C7 120.4(3) . . ?
C2 C4 C6 119.3(3) . . ?
N3 C19 C20 114.1(3) . . ?
C6 C5 C1 119.6(3) . . ?
C4 C6 C5 121.2(3) . . ?
C17 C15 C14 119.7(4) . . ?
N2 C9 C8 112.7(3) . . ?
N4 C20 C19 114.2(3) . . ?
C17 C16 C13 120.4(4) . . ?
N1 C8 C9 113.7(3) . . ?
C15 C17 C16 120.5(4) . . ?
C18 N3 C19 122.4(3) . . ?
C7 N1 C8 123.4(3) . . ?
C21 N4 C20 111.4(3) . . ?
C21 N4 C22 110.6(3) . . ?
C20 N4 C22 110.2(3) . . ?
C9 N2 C10 110.7(3) . . ?
C9 N2 C11 110.9(3) . . ?
C10 N2 C11 109.8(3) . . ?

loop_
_geom_bond_atom_site_label_1
_geom_bond_atom_site_label_2
_geom_bond_distance
_geom_bond_site_symmetry_2
_geom_bond_publ_flag
S2 C13 1.785(4) . ?
S2 S1 2.0429(14) . ?
S1 C1 1.792(3) . ?
C7 O1 1.245(4) . ?
C7 N1 1.330(4) . ?
C7 C3 1.492(5) . ?
C1 C5 1.395(5) . ?
C1 C3 1.396(4) . ?
C12 C14 1.397(5) . ?
C12 C13 1.408(5) . ?
C12 C18 1.495(5) . ?
C18 O2 1.241(4) . ?
C18 N3 1.332(4) . ?
C13 C16 1.389(5) . ?
C2 C4 1.376(5) . ?
C2 C3 1.397(4) . ?
C14 C15 1.376(5) . ?
C4 C6 1.377(5) . ?
C19 N3 1.455(4) . ?
C19 C20 1.517(5) . ?
C5 C6 1.385(5) . ?
C15 C17 1.372(5) . ?
C9 N2 1.454(4) . ?
C9 C8 1.499(6) . ?
C20 N4 1.457(5) . ?
C16 C17 1.388(5) . ?
C8 N1 1.447(5) . ?
C10 N2 1.455(5) . ?
C21 N4 1.454(5) . ?
C11 N2 1.458(5) . ?
C22 N4 1.458(5) . ?
